data_1550703
loop_
_publ_author_name
'Li, Yin-Xiang'
'Zhang, He'
'Yu, Mengna'
'Wang, Sha-Sha'
'Liu, Yi-Ran'
'Lin, Dongqing'
'Xie, Linghai'
'Lin, Zong-Qiong'
'Huang, Wei'

_publ_section_title
;
 Supramolecular Steric Hindrance Effect on Morphologies and Photophysical
 Behaviors of Spirocyclic Aromatic Hydrocarbon Nanocrystals
;
_journal_name_full Nanoscale
_journal_paper_doi 10.1039/C9NR01064E
_journal_year 2019
_chemical_formula_sum 'C49 H28 O'
_chemical_formula_weight 632.71
_chemical_name_systematic
; 
 ? 
;
_space_group_IT_number 14
_symmetry_space_group_name_Hall '-P 2ybc'
_symmetry_space_group_name_H-M 'P 1 21/c 1'
_atom_sites_solution_hydrogens geom
_atom_sites_solution_primary direct
_atom_sites_solution_secondary difmap
_audit_creation_method SHELXL-97
_cell_angle_alpha 90.00
_cell_angle_beta 94.315(4)
_cell_angle_gamma 90.00
_cell_formula_units_Z 4
_cell_length_a 15.5472(13)
_cell_length_b 12.2242(10)
_cell_length_c 17.3652(15)
_cell_measurement_temperature 173(2)
_cell_volume 3290.9(5)
_computing_structure_refinement 'SHELXL-97 (Sheldrick, 2008)'
_computing_structure_solution 'SHELXS-97 (Sheldrick, 2008)'
_diffrn_ambient_temperature 173(2)
_diffrn_measured_fraction_theta_full 0.941
_diffrn_measured_fraction_theta_max 0.941
_diffrn_radiation_monochromator graphite
_diffrn_radiation_source 'fine-focus sealed tube'
_diffrn_radiation_type MoK\a
_diffrn_radiation_wavelength 0.71073
_diffrn_reflns_av_R_equivalents 0.1216
_diffrn_reflns_av_sigmaI/netI 0.1230
_diffrn_reflns_limit_h_max 17
_diffrn_reflns_limit_h_min -14
_diffrn_reflns_limit_k_max 13
_diffrn_reflns_limit_k_min -13
_diffrn_reflns_limit_l_max 18
_diffrn_reflns_limit_l_min -19
_diffrn_reflns_number 13427
_diffrn_reflns_theta_full 23.00
_diffrn_reflns_theta_max 23.00
_diffrn_reflns_theta_min 3.09
_exptl_absorpt_coefficient_mu 0.075
_exptl_absorpt_correction_T_max 0.9941
_exptl_absorpt_correction_T_min 0.9845
_exptl_crystal_density_diffrn 1.277
_exptl_crystal_density_method 'not measured'
_exptl_crystal_F_000 1320
_exptl_crystal_size_max 0.21
_exptl_crystal_size_mid 0.19
_exptl_crystal_size_min 0.08
_refine_diff_density_max 0.325
_refine_diff_density_min -0.313
_refine_diff_density_rms 0.078
_refine_ls_extinction_method none
_refine_ls_goodness_of_fit_ref 1.158
_refine_ls_hydrogen_treatment mixed
_refine_ls_matrix_type full
_refine_ls_number_parameters 451
_refine_ls_number_reflns 4312
_refine_ls_number_restraints 0
_refine_ls_restrained_S_all 1.158
_refine_ls_R_factor_all 0.2057
_refine_ls_R_factor_gt 0.1173
_refine_ls_shift/su_max 0.000
_refine_ls_shift/su_mean 0.000
_refine_ls_structure_factor_coef Fsqd
_refine_ls_weighting_details 'calc w=1/[\s^2^(Fo^2^)+(0.1600P)^2^+0.0000P] where P=(Fo^2^+2Fc^2^)/3'
_refine_ls_weighting_scheme calc
_refine_ls_wR_factor_gt 0.2772
_refine_ls_wR_factor_ref 0.3170
_reflns_number_gt 2442
_reflns_number_total 4312
_reflns_threshold_expression >2sigma(I)
_cod_data_source_file c9nr01064e2.cif
_cod_data_source_block 1
_cod_database_code 1550703

loop_
_symmetry_equiv_pos_as_xyz
'x, y, z'
'-x, y+1/2, -z+1/2'
'-x, -y, -z'
'x, -y-1/2, z-1/2'

loop_
_atom_site_label
_atom_site_type_symbol
_atom_site_fract_x
_atom_site_fract_y
_atom_site_fract_z
_atom_site_U_iso_or_equiv
_atom_site_adp_type
_atom_site_occupancy
_atom_site_symmetry_multiplicity
_atom_site_calc_flag
_atom_site_refinement_flags
C1 C 0.7743(4) 0.1024(6) -0.0594(4) 0.0331(18) Uani 1 1 d .
C2 C 0.6816(4) 0.1366(6) -0.0457(4) 0.0328(17) Uani 1 1 d .
C3 C 0.6363(5) 0.1685(5) -0.1148(4) 0.0337(18) Uani 1 1 d .
C4 C 0.5517(5) 0.2011(6) -0.1157(4) 0.044(2) Uani 1 1 d .
H4 H 0.5203 0.2198 -0.1629 0.053 Uiso 1 1 calc R
C5 C 0.5128(5) 0.2063(6) -0.0463(4) 0.044(2) Uani 1 1 d .
H5 H 0.4548 0.2307 -0.0462 0.053 Uiso 1 1 calc R
C6 C 0.5578(5) 0.1759(6) 0.0241(4) 0.0377(19) Uani 1 1 d .
C7 C 0.6427(5) 0.1409(6) 0.0227(4) 0.0388(19) Uani 1 1 d .
H7 H 0.6740 0.1198 0.0694 0.047 Uiso 1 1 calc R
C8 C 0.7739(4) 0.1177(6) -0.1470(4) 0.0358(18) Uani 1 1 d .
C9 C 0.6947(5) 0.1546(6) -0.1784(4) 0.0385(19) Uani 1 1 d .
C10 C 0.6783(5) 0.1755(6) -0.2574(4) 0.046(2) Uani 1 1 d .
H10 H 0.6232 0.1990 -0.2784 0.056 Uiso 1 1 calc R
C11 C 0.7468(6) 0.1599(6) -0.3039(5) 0.050(2) Uani 1 1 d .
H11 H 0.7380 0.1729 -0.3579 0.061 Uiso 1 1 calc R
C12 C 0.8275(6) 0.1261(7) -0.2732(4) 0.052(2) Uani 1 1 d .
H12 H 0.8734 0.1189 -0.3060 0.062 Uiso 1 1 calc R
C13 C 0.8420(5) 0.1025(6) -0.1943(4) 0.045(2) Uani 1 1 d .
H13 H 0.8966 0.0768 -0.1734 0.054 Uiso 1 1 calc R
C14 C 0.9019(5) 0.1382(6) 0.0365(4) 0.0357(18) Uani 1 1 d .
C15 C 0.8408(4) 0.1756(6) -0.0163(4) 0.0325(17) Uani 1 1 d .
C16 C 0.8392(5) 0.2917(6) -0.0311(4) 0.0413(19) Uani 1 1 d .
H16 H 0.7967 0.3211 -0.0675 0.050 Uiso 1 1 calc R
C17 C 0.8980(5) 0.3601(6) 0.0062(4) 0.042(2) Uani 1 1 d .
H17 H 0.8960 0.4363 -0.0047 0.051 Uiso 1 1 calc R
C18 C 1.0244(5) 0.3860(7) 0.1021(5) 0.051(2) Uani 1 1 d .
H18 H 1.0239 0.4625 0.0924 0.061 Uiso 1 1 calc R
C19 C 1.0842(5) 0.3456(8) 0.1539(5) 0.056(2) Uani 1 1 d .
H19 H 1.1246 0.3934 0.1803 0.067 Uiso 1 1 calc R
C20 C 1.0876(5) 0.2332(8) 0.1696(4) 0.051(2) Uani 1 1 d .
H20 H 1.1308 0.2047 0.2056 0.061 Uiso 1 1 calc R
C21 C 1.0282(5) 0.1646(7) 0.1326(4) 0.045(2) Uani 1 1 d .
H21 H 1.0299 0.0887 0.1444 0.054 Uiso 1 1 calc R
C22 C 0.9645(4) 0.2043(6) 0.0771(4) 0.0373(18) Uani 1 1 d .
C23 C 0.9617(5) 0.3192(6) 0.0609(4) 0.0391(19) Uani 1 1 d .
C24 C 0.8532(4) -0.0463(6) 0.0185(4) 0.0319(17) Uani 1 1 d .
C25 C 0.7902(4) -0.0165(5) -0.0357(4) 0.0320(17) Uani 1 1 d .
C26 C 0.7357(5) -0.0989(6) -0.0693(4) 0.0407(19) Uani 1 1 d .
H26 H 0.6918 -0.0801 -0.1080 0.049 Uiso 1 1 calc R
C27 C 0.7458(5) -0.2065(7) -0.0462(4) 0.044(2) Uani 1 1 d .
H27 H 0.7083 -0.2609 -0.0689 0.053 Uiso 1 1 calc R
C28 C 0.8200(5) -0.3467(6) 0.0377(5) 0.048(2) Uani 1 1 d .
H28 H 0.7838 -0.4027 0.0154 0.058 Uiso 1 1 calc R
C29 C 0.8809(6) -0.3712(7) 0.0961(5) 0.054(2) Uani 1 1 d .
H29 H 0.8857 -0.4442 0.1146 0.064 Uiso 1 1 calc R
C30 C 0.9362(5) -0.2908(7) 0.1290(4) 0.051(2) Uani 1 1 d .
H30 H 0.9785 -0.3095 0.1692 0.061 Uiso 1 1 calc R
C31 C 0.9293(5) -0.1851(6) 0.1033(4) 0.0424(19) Uani 1 1 d .
H31 H 0.9678 -0.1309 0.1249 0.051 Uiso 1 1 calc R
C32 C 0.8656(4) -0.1564(6) 0.0451(4) 0.0348(18) Uani 1 1 d .
C33 C 0.8106(5) -0.2368(6) 0.0102(4) 0.0397(19) Uani 1 1 d .
C34 C 0.5122(4) 0.1769(6) 0.0970(4) 0.0365(18) Uani 1 1 d .
C35 C 0.5124(5) 0.0809(6) 0.1404(4) 0.044(2) Uani 1 1 d .
H35 H 0.5453 0.0200 0.1257 0.053 Uiso 1 1 calc R
C36 C 0.4652(5) 0.0736(6) 0.2045(4) 0.043(2) Uani 1 1 d .
H36 H 0.4658 0.0071 0.2328 0.052 Uiso 1 1 calc R
C37 C 0.3645(6) 0.1541(8) 0.2937(5) 0.055(2) Uani 1 1 d .
H37 H 0.3626 0.0876 0.3219 0.066 Uiso 1 1 calc R
C38 C 0.3182(6) 0.2408(8) 0.3150(5) 0.059(3) Uani 1 1 d .
H38 H 0.2837 0.2334 0.3575 0.071 Uiso 1 1 calc R
C39 C 0.2708(5) 0.4351(8) 0.2968(5) 0.059(3) Uani 1 1 d .
H39 H 0.2366 0.4297 0.3398 0.071 Uiso 1 1 calc R
C40 C 0.2720(6) 0.5318(8) 0.2568(5) 0.059(2) Uani 1 1 d .
H40 H 0.2389 0.5921 0.2723 0.070 Uiso 1 1 calc R
C41 C 0.3213(5) 0.5419(7) 0.1940(5) 0.053(2) Uani 1 1 d .
H41 H 0.3219 0.6094 0.1670 0.064 Uiso 1 1 calc R
C42 C 0.4244(5) 0.4604(7) 0.1060(4) 0.048(2) Uani 1 1 d .
H42 H 0.4271 0.5279 0.0792 0.058 Uiso 1 1 calc R
C43 C 0.4706(5) 0.3757(6) 0.0835(4) 0.045(2) Uani 1 1 d .
H43 H 0.5060 0.3850 0.0417 0.054 Uiso 1 1 calc R
C44 C 0.4171(5) 0.1609(7) 0.2284(4) 0.045(2) Uani 1 1 d .
C45 C 0.4194(5) 0.2607(6) 0.1878(4) 0.0392(19) Uani 1 1 d .
C46 C 0.4683(5) 0.2693(6) 0.1213(4) 0.0388(19) Uani 1 1 d .
C47 C 0.3192(5) 0.3433(7) 0.2757(5) 0.048(2) Uani 1 1 d .
C48 C 0.3706(5) 0.3529(6) 0.2109(4) 0.042(2) Uani 1 1 d .
C49 C 0.3712(5) 0.4525(6) 0.1693(4) 0.044(2) Uani 1 1 d .
O1 O 0.9105(3) 0.0278(4) 0.0558(3) 0.0385(13) Uani 1 1 d .

loop_
_atom_site_aniso_label
_atom_site_aniso_U_11
_atom_site_aniso_U_22
_atom_site_aniso_U_33
_atom_site_aniso_U_23
_atom_site_aniso_U_13
_atom_site_aniso_U_12
C1 0.030(4) 0.042(4) 0.027(4) -0.001(3) 0.004(3) 0.009(3)
C2 0.029(4) 0.037(4) 0.032(4) 0.003(3) 0.003(3) 0.001(3)
C3 0.031(4) 0.035(4) 0.037(4) -0.006(3) 0.008(3) 0.001(3)
C4 0.042(5) 0.050(5) 0.040(5) -0.003(4) 0.006(4) 0.012(4)
C5 0.030(4) 0.052(5) 0.048(5) -0.001(4) -0.003(4) 0.014(4)
C6 0.031(4) 0.046(5) 0.037(4) -0.007(3) 0.007(4) 0.005(4)
C7 0.036(5) 0.049(5) 0.032(4) 0.005(3) 0.007(3) -0.005(4)
C8 0.025(4) 0.035(4) 0.047(5) 0.000(4) -0.006(3) 0.006(3)
C9 0.047(5) 0.034(4) 0.035(4) -0.002(3) 0.006(4) 0.003(4)
C10 0.052(5) 0.051(5) 0.037(5) 0.005(4) 0.001(4) 0.010(4)
C11 0.068(6) 0.046(5) 0.038(4) 0.006(4) 0.006(5) 0.011(4)
C12 0.068(6) 0.057(6) 0.033(5) -0.005(4) 0.017(4) 0.013(5)
C13 0.041(5) 0.045(5) 0.050(5) 0.002(4) 0.015(4) 0.011(4)
C14 0.030(4) 0.041(5) 0.037(4) 0.005(4) 0.004(4) 0.000(4)
C15 0.024(4) 0.037(4) 0.037(4) 0.000(3) 0.007(3) 0.001(3)
C16 0.040(5) 0.038(5) 0.046(5) -0.001(4) 0.001(4) 0.004(4)
C17 0.039(5) 0.033(4) 0.057(5) 0.003(4) 0.011(4) -0.001(4)
C18 0.040(5) 0.056(5) 0.059(5) -0.014(4) 0.018(5) -0.016(4)
C19 0.032(5) 0.077(7) 0.058(6) -0.013(5) 0.004(4) -0.020(5)
C20 0.039(5) 0.076(7) 0.038(4) -0.003(4) 0.001(4) -0.005(5)
C21 0.037(5) 0.052(5) 0.046(5) -0.007(4) 0.001(4) -0.003(4)
C22 0.025(4) 0.056(5) 0.032(4) -0.002(4) 0.006(3) -0.009(4)
C23 0.029(4) 0.041(5) 0.049(5) -0.008(4) 0.016(4) -0.003(4)
C24 0.025(4) 0.036(4) 0.034(4) -0.002(3) 0.000(3) 0.000(3)
C25 0.025(4) 0.032(4) 0.040(4) 0.001(3) 0.005(3) 0.002(3)
C26 0.038(5) 0.043(5) 0.039(4) -0.004(4) -0.005(4) 0.009(4)
C27 0.025(4) 0.052(5) 0.055(5) -0.003(4) 0.004(4) 0.001(4)
C28 0.042(5) 0.046(5) 0.058(5) -0.006(4) 0.020(4) 0.012(4)
C29 0.059(6) 0.043(5) 0.061(6) 0.005(4) 0.017(5) 0.016(5)
C30 0.054(6) 0.062(6) 0.035(4) 0.004(4) -0.003(4) 0.017(5)
C31 0.040(5) 0.050(5) 0.036(4) 0.004(4) -0.003(4) 0.008(4)
C32 0.027(4) 0.041(5) 0.037(4) 0.001(4) 0.009(4) 0.010(3)
C33 0.038(5) 0.040(5) 0.043(4) -0.004(4) 0.015(4) 0.000(4)
C34 0.027(4) 0.048(5) 0.034(4) 0.001(4) 0.001(3) -0.001(4)
C35 0.035(5) 0.047(5) 0.050(5) 0.000(4) 0.005(4) 0.001(4)
C36 0.037(5) 0.042(5) 0.049(5) 0.006(4) -0.002(4) 0.000(4)
C37 0.048(5) 0.078(7) 0.040(5) 0.007(5) 0.007(4) -0.018(5)
C38 0.047(6) 0.083(7) 0.049(5) -0.016(5) 0.018(4) -0.011(5)
C39 0.043(5) 0.073(7) 0.064(6) -0.023(5) 0.027(5) -0.004(5)
C40 0.047(6) 0.064(6) 0.065(6) -0.017(5) 0.013(5) -0.004(5)
C41 0.052(6) 0.050(5) 0.060(5) -0.005(4) 0.009(5) 0.001(4)
C42 0.054(6) 0.050(5) 0.042(5) 0.001(4) 0.015(4) 0.001(4)
C43 0.040(5) 0.051(5) 0.046(5) -0.002(4) 0.012(4) 0.006(4)
C44 0.031(5) 0.062(5) 0.043(5) 0.003(4) 0.001(4) -0.016(4)
C45 0.030(4) 0.054(5) 0.034(4) -0.008(4) 0.007(3) -0.005(4)
C46 0.034(4) 0.043(5) 0.040(4) 0.001(4) 0.003(4) 0.004(4)
C47 0.044(5) 0.051(5) 0.048(5) -0.004(4) 0.006(4) -0.013(4)
C48 0.035(5) 0.050(5) 0.041(4) -0.004(4) 0.008(4) -0.004(4)
C49 0.041(5) 0.042(5) 0.047(5) -0.005(4) -0.003(4) 0.004(4)
O1 0.040(3) 0.033(3) 0.041(3) 0.003(2) -0.006(2) 0.001(2)

loop_
_atom_type_symbol
_atom_type_description
_atom_type_scat_dispersion_real
_atom_type_scat_dispersion_imag
_atom_type_scat_source
C C 0.0033 0.0016 'International Tables Vol C Tables 4.2.6.8 and 6.1.1.4'
H H 0.0000 0.0000 'International Tables Vol C Tables 4.2.6.8 and 6.1.1.4'
O O 0.0106 0.0060 'International Tables Vol C Tables 4.2.6.8 and 6.1.1.4'

loop_
_geom_angle_atom_site_label_1
_geom_angle_atom_site_label_2
_geom_angle_atom_site_label_3
_geom_angle
C15 C1 C25 109.8(6)
C15 C1 C8 111.6(6)
C25 C1 C8 111.9(5)
C15 C1 C2 112.0(5)
C25 C1 C2 110.6(6)
C8 C1 C2 100.7(5)
C7 C2 C3 120.3(6)
C7 C2 C1 128.6(6)
C3 C2 C1 111.1(6)
C4 C3 C2 120.7(6)
C4 C3 C9 131.3(7)
C2 C3 C9 107.9(6)
C3 C4 C5 118.8(7)
C3 C4 H4 120.6
C5 C4 H4 120.6
C4 C5 C6 121.3(7)
C4 C5 H5 119.4
C6 C5 H5 119.4
C7 C6 C5 118.4(6)
C7 C6 C34 121.9(7)
C5 C6 C34 119.6(6)
C2 C7 C6 120.5(7)
C2 C7 H7 119.8
C6 C7 H7 119.8
C9 C8 C13 120.1(7)
C9 C8 C1 111.6(6)
C13 C8 C1 128.2(6)
C8 C9 C10 122.4(7)
C8 C9 C3 108.6(6)
C10 C9 C3 129.0(7)
C11 C10 C9 116.8(8)
C11 C10 H10 121.6
C9 C10 H10 121.6
C12 C11 C10 121.6(7)
C12 C11 H11 119.2
C10 C11 H11 119.2
C11 C12 C13 120.7(7)
C11 C12 H12 119.6
C13 C12 H12 119.6
C8 C13 C12 118.2(7)
C8 C13 H13 120.9
C12 C13 H13 120.9
C15 C14 O1 122.7(6)
C15 C14 C22 124.7(7)
O1 C14 C22 112.6(6)
C14 C15 C16 117.1(7)
C14 C15 C1 123.5(6)
C16 C15 C1 119.4(7)
C17 C16 C15 121.1(7)
C17 C16 H16 119.5
C15 C16 H16 119.5
C16 C17 C23 120.8(7)
C16 C17 H17 119.6
C23 C17 H17 119.6
C19 C18 C23 122.8(8)
C19 C18 H18 118.6
C23 C18 H18 118.6
C18 C19 C20 120.4(8)
C18 C19 H19 119.8
C20 C19 H19 119.8
C21 C20 C19 119.7(8)
C21 C20 H20 120.1
C19 C20 H20 120.1
C20 C21 C22 121.4(8)
C20 C21 H21 119.3
C22 C21 H21 119.3
C14 C22 C21 124.4(7)
C14 C22 C23 117.0(7)
C21 C22 C23 118.6(7)
C17 C23 C18 123.6(7)
C17 C23 C22 119.3(7)
C18 C23 C22 117.1(8)
C25 C24 O1 123.4(6)
C25 C24 C32 123.3(6)
O1 C24 C32 113.3(6)
C24 C25 C26 118.3(7)
C24 C25 C1 122.5(6)
C26 C25 C1 119.2(6)
C27 C26 C25 120.5(7)
C27 C26 H26 119.8
C25 C26 H26 119.8
C26 C27 C33 121.0(7)
C26 C27 H27 119.5
C33 C27 H27 119.5
C29 C28 C33 120.1(8)
C29 C28 H28 119.9
C33 C28 H28 119.9
C28 C29 C30 121.2(8)
C28 C29 H29 119.4
C30 C29 H29 119.4
C31 C30 C29 119.9(8)
C31 C30 H30 120.0
C29 C30 H30 120.0
C30 C31 C32 120.3(8)
C30 C31 H31 119.9
C32 C31 H31 119.9
C31 C32 C33 120.6(7)
C31 C32 C24 122.5(7)
C33 C32 C24 117.0(7)
C27 C33 C32 119.9(7)
C27 C33 C28 122.1(7)
C32 C33 C28 117.9(7)
C35 C34 C46 119.8(7)
C35 C34 C6 117.9(7)
C46 C34 C6 122.3(7)
C36 C35 C34 120.7(7)
C36 C35 H35 119.7
C34 C35 H35 119.7
C35 C36 C44 121.5(7)
C35 C36 H36 119.2
C44 C36 H36 119.2
C38 C37 C44 120.9(8)
C38 C37 H37 119.5
C44 C37 H37 119.5
C37 C38 C47 122.3(8)
C37 C38 H38 118.9
C47 C38 H38 118.9
C40 C39 C47 121.6(8)
C40 C39 H39 119.2
C47 C39 H39 119.2
C39 C40 C41 120.4(8)
C39 C40 H40 119.8
C41 C40 H40 119.8
C40 C41 C49 120.9(8)
C40 C41 H41 119.5
C49 C41 H41 119.5
C43 C42 C49 121.9(8)
C43 C42 H42 119.1
C49 C42 H42 119.1
C42 C43 C46 121.9(7)
C42 C43 H43 119.1
C46 C43 H43 119.1
C36 C44 C45 118.8(7)
C36 C44 C37 122.7(8)
C45 C44 C37 118.5(8)
C44 C45 C48 120.4(7)
C44 C45 C46 120.1(7)
C48 C45 C46 119.5(7)
C34 C46 C45 118.9(7)
C34 C46 C43 123.7(6)
C45 C46 C43 117.4(7)
C39 C47 C38 123.2(8)
C39 C47 C48 118.5(8)
C38 C47 C48 118.3(7)
C49 C48 C45 120.6(7)
C49 C48 C47 119.8(7)
C45 C48 C47 119.6(7)
C48 C49 C41 118.8(7)
C48 C49 C42 118.5(7)
C41 C49 C42 122.6(7)
C14 O1 C24 118.1(6)

loop_
_geom_bond_atom_site_label_1
_geom_bond_atom_site_label_2
_geom_bond_distance
C1 C15 1.520(10)
C1 C25 1.526(9)
C1 C8 1.532(9)
C1 C2 1.538(9)
C2 C7 1.373(9)
C2 C3 1.400(10)
C3 C4 1.373(10)
C3 C9 1.492(9)
C4 C5 1.389(10)
C4 H4 0.9500
C5 C6 1.412(10)
C5 H5 0.9500
C6 C7 1.389(10)
C6 C34 1.498(9)
C7 H7 0.9500
C8 C9 1.385(10)
C8 C13 1.400(10)
C9 C10 1.400(10)
C10 C11 1.397(10)
C10 H10 0.9500
C11 C12 1.389(11)
C11 H11 0.9500
C12 C13 1.402(11)
C12 H12 0.9500
C13 H13 0.9500
C14 C15 1.350(10)
C14 O1 1.395(8)
C14 C22 1.411(10)
C15 C16 1.442(10)
C16 C17 1.366(11)
C16 H16 0.9500
C17 C23 1.412(11)
C17 H17 0.9500
C18 C19 1.339(12)
C18 C23 1.423(11)
C18 H18 0.9500
C19 C20 1.400(12)
C19 H19 0.9500
C20 C21 1.371(11)
C20 H20 0.9500
C21 C22 1.415(11)
C21 H21 0.9500
C22 C23 1.432(10)
C24 C25 1.356(9)
C24 O1 1.395(8)
C24 C32 1.432(9)
C25 C26 1.414(10)
C26 C27 1.381(10)
C26 H26 0.9500
C27 C33 1.401(10)
C27 H27 0.9500
C28 C29 1.368(12)
C28 C33 1.429(10)
C28 H28 0.9500
C29 C30 1.401(12)
C29 H29 0.9500
C30 C31 1.369(10)
C30 H30 0.9500
C31 C32 1.405(10)
C31 H31 0.9500
C32 C33 1.409(10)
C34 C35 1.394(10)
C34 C46 1.401(10)
C35 C36 1.382(10)
C35 H35 0.9500
C36 C44 1.385(11)
C36 H36 0.9500
C37 C38 1.349(12)
C37 C44 1.449(10)
C37 H37 0.9500
C38 C47 1.426(11)
C38 H38 0.9500
C39 C40 1.372(12)
C39 C47 1.416(11)
C39 H39 0.9500
C40 C41 1.385(11)
C40 H40 0.9500
C41 C49 1.424(10)
C41 H41 0.9500
C42 C43 1.335(10)
C42 C49 1.429(10)
C42 H42 0.9500
C43 C46 1.458(10)
C43 H43 0.9500
C44 C45 1.411(11)
C45 C48 1.433(10)
C45 C46 1.433(9)
C47 C48 1.433(10)
C48 C49 1.416(10)
